data_3500026
loop_
_publ_author_name
'Tobias St\"urzer'
'Saulius Gra\<zulis'

_publ_section_title
;
 private communication
;
_journal_name_full 'Personal communication to COD'
_journal_year 2015
_chemical_formula_sum 'C4 H9 N O6'
_chemical_formula_weight 167.12
_space_group_crystal_system orthorhombic
_space_group_IT_number 19
_space_group_name_Hall 'P 2ac 2ab'
_space_group_name_H-M_alt 'P 21 21 21'
_symmetry_space_group_name_Hall 'P 2ac 2ab'
_symmetry_space_group_name_H-M 'P 21 21 21'
_atom_sites_solution_hydrogens difmap
_audit_creation_method SHELXL-2014/7
_cell_angle_alpha 90
_cell_angle_beta 90
_cell_angle_gamma 90
_cell_formula_units_Z 4
_cell_length_a 7.6385(4)
_cell_length_b 7.7730(4)
_cell_length_c 11.0410(6)
_cell_measurement_temperature 100(2)
_cell_volume 655.55(6)
_computing_structure_refinement 'SHELXL-2014/7 (Sheldrick, 2014)'
_diffrn_ambient_temperature 100(2)
_diffrn_measured_fraction_theta_full 0.989
_diffrn_measured_fraction_theta_max 0.991
_diffrn_measurement_device_type 'Bruker AXS Ga Metaljet source, Kappa Goniometer, Photon 100 detector'
_diffrn_radiation_type GaK\a
_diffrn_radiation_wavelength 1.3418
_diffrn_reflns_av_R_equivalents 0.0287
_diffrn_reflns_av_unetI/netI 0.0195
_diffrn_reflns_laue_measured_fraction_full 0.989
_diffrn_reflns_laue_measured_fraction_max 0.991
_diffrn_reflns_limit_h_max 9
_diffrn_reflns_limit_h_min -10
_diffrn_reflns_limit_k_max 10
_diffrn_reflns_limit_k_min -9
_diffrn_reflns_limit_l_max 14
_diffrn_reflns_limit_l_min -14
_diffrn_reflns_number 8351
_diffrn_reflns_point_group_measured_fraction_full 0.991
_diffrn_reflns_point_group_measured_fraction_max 0.992
_diffrn_reflns_theta_full 53.618
_diffrn_reflns_theta_max 63.476
_diffrn_reflns_theta_min 6.059
_exptl_absorpt_coefficient_mu 0.918
_exptl_crystal_colour 'translucent blue'
_exptl_crystal_density_diffrn 1.693
_exptl_crystal_description plate
_exptl_crystal_F_000 352
_geom_special_details
;
 All esds (except the esd in the dihedral angle between two l.s. planes)
 are estimated using the full covariance matrix.  The cell esds are taken
 into account individually in the estimation of esds in distances, angles
 and torsion angles; correlations between esds in cell parameters are only
 used when they are defined by crystal symmetry.  An approximate (isotropic)
 treatment of cell esds is used for estimating esds involving l.s. planes.
;
_refine_diff_density_max 0.284
_refine_diff_density_min -0.226
_refine_diff_density_rms 0.040
_refine_ls_abs_structure_details
;
 Flack x determined using 646 quotients [(I+)-(I-)]/[(I+)+(I-)]
 (Parsons, Flack and Wagner, Acta Cryst. B69 (2013) 249-259).
;
_refine_ls_abs_structure_Flack 0.01(6)
_refine_ls_extinction_coef 0.017(3)
_refine_ls_extinction_expression Fc^*^=kFc[1+0.001xFc^2^\l^3^/sin(2\q)]^-1/4^
_refine_ls_extinction_method 'SHELXL-2014/7 (Sheldrick 2014'
_refine_ls_goodness_of_fit_ref 1.061
_refine_ls_hydrogen_treatment refxyz
_refine_ls_matrix_type full
_refine_ls_number_parameters 128
_refine_ls_number_reflns 1618
_refine_ls_number_restraints 0
_refine_ls_restrained_S_all 1.061
_refine_ls_R_factor_all 0.0217
_refine_ls_R_factor_gt 0.0212
_refine_ls_shift/su_max 0.000
_refine_ls_shift/su_mean 0.000
_refine_ls_structure_factor_coef Fsqd
_refine_ls_weighting_details 'w=1/[\s^2^(Fo^2^)+(0.0296P)^2^+0.1821P] where P=(Fo^2^+2Fc^2^)/3'
_refine_ls_weighting_scheme calc
_refine_ls_wR_factor_gt 0.0571
_refine_ls_wR_factor_ref 0.0575
_reflns_Friedel_coverage 0.689
_reflns_friedel_fraction_full 0.994
_reflns_friedel_fraction_max 0.994
_reflns_number_gt 1590
_reflns_number_total 1618
_reflns_special_details
;
 Reflections were merged by SHELXL according to the crystal
 class for the calculation of statistics and refinement.
 
 _reflns_Friedel_fraction is defined as the number of unique
 Friedel pairs measured divided by the number that would be
 possible theoretically, ignoring centric projections and
 systematic absences.
;
_reflns_threshold_expression 'I > 2\s(I)'
_cod_data_source_file Tartrate.cif
_cod_data_source_block Tatrate_0m
_cod_database_code 3500026
_shelx_shelxl_version_number 2014/7
_shelx_space_group_comment
;
The symmetry employed for this shelxl refinement is uniquely defined
by the following loop, which should always be used as a source of
symmetry information in preference to the above space-group names.
They are only intended as comments.
;

loop_
_space_group_symop_operation_xyz
'x, y, z'
'x+1/2, -y+1/2, -z'
'-x, y+1/2, -z+1/2'
'-x+1/2, -y, z+1/2'

loop_
_atom_site_label
_atom_site_type_symbol
_atom_site_fract_x
_atom_site_fract_y
_atom_site_fract_z
_atom_site_U_iso_or_equiv
_atom_site_adp_type
_atom_site_occupancy
_atom_site_site_symmetry_order
_atom_site_calc_flag
_atom_site_refinement_flags_posn
_atom_site_refinement_flags_adp
_atom_site_refinement_flags_occupancy
_atom_site_disorder_assembly
_atom_site_disorder_group
O01 O 0.35451(12) 0.26755(13) 0.14669(9) 0.0083(2) Uani 1 1 d . . . . .
O02 O 0.68290(13) 0.13861(13) 0.15821(9) 0.0083(2) Uani 1 1 d . . . . .
H02A H 0.643(3) 0.119(3) 0.2284(19) 0.010 Uiso 1 1 d . U . . .
O03 O 1.01611(13) 0.29981(15) 0.32417(10) 0.0112(2) Uani 1 1 d . . . . .
O04 O 0.44778(12) 0.53623(13) 0.11720(9) 0.0081(2) Uani 1 1 d . . . . .
O05 O 0.68615(13) 0.42000(13) 0.33885(9) 0.0070(2) Uani 1 1 d . . . . .
H05A H 0.651(2) 0.520(3) 0.3554(17) 0.008 Uiso 1 1 d . U . . .
O06 O 1.04292(13) 0.38131(13) 0.12984(9) 0.0091(2) Uani 1 1 d . . . . .
H06A H 1.157(3) 0.337(3) 0.1403(18) 0.011 Uiso 1 1 d . U . . .
N01 N 0.83186(16) 0.19006(16) 0.53454(11) 0.0088(2) Uani 1 1 d . . . . .
H01A H 0.736(3) 0.173(3) 0.5768(19) 0.011 Uiso 1 1 d . U . . .
H01B H 0.909(3) 0.261(3) 0.5673(17) 0.011 Uiso 1 1 d . U . . .
H01C H 0.877(3) 0.089(3) 0.5176(18) 0.011 Uiso 1 1 d . U . . .
H01D H 0.801(3) 0.236(3) 0.4645(19) 0.011 Uiso 1 1 d . U . . .
C01 C 0.47422(17) 0.37844(17) 0.13127(11) 0.0054(3) Uani 1 1 d . . . . .
C02 C 0.95585(17) 0.36215(17) 0.23175(12) 0.0059(3) Uani 1 1 d . . . . .
H02B H 0.714(3) 0.335(2) 0.0510(18) 0.007 Uiso 1 1 d . U . . .
C03 C 0.66539(16) 0.31605(17) 0.13244(12) 0.0055(2) Uani 1 1 d . . . . .
C04 C 0.76812(17) 0.42683(17) 0.22319(11) 0.0053(3) Uani 1 1 d . . . . .
H04A H 0.768(2) 0.543(3) 0.1951(17) 0.006 Uiso 1 1 d . U . . .

loop_
_atom_site_aniso_label
_atom_site_aniso_U_11
_atom_site_aniso_U_22
_atom_site_aniso_U_33
_atom_site_aniso_U_23
_atom_site_aniso_U_13
_atom_site_aniso_U_12
O01 0.0046(4) 0.0069(4) 0.0135(5) 0.0014(4) 0.0006(3) -0.0007(3)
O02 0.0089(4) 0.0044(4) 0.0116(5) -0.0007(4) 0.0011(4) 0.0013(4)
O03 0.0079(5) 0.0159(5) 0.0097(4) 0.0031(4) -0.0009(4) 0.0030(4)
O04 0.0065(4) 0.0059(4) 0.0120(4) 0.0015(4) -0.0005(3) 0.0001(4)
O05 0.0069(4) 0.0070(4) 0.0069(4) -0.0004(3) 0.0017(3) 0.0019(3)
O06 0.0041(4) 0.0138(5) 0.0095(4) 0.0030(4) 0.0017(3) 0.0016(4)
N01 0.0074(5) 0.0085(5) 0.0106(5) -0.0012(5) 0.0004(4) -0.0006(5)
C01 0.0052(5) 0.0068(6) 0.0043(5) -0.0002(5) -0.0004(4) 0.0006(5)
C02 0.0051(5) 0.0042(5) 0.0084(6) -0.0003(4) -0.0010(4) -0.0011(5)
C03 0.0043(6) 0.0049(6) 0.0072(5) 0.0001(5) -0.0001(4) 0.0002(4)
C04 0.0037(6) 0.0054(5) 0.0069(5) 0.0006(4) -0.0001(4) -0.0003(4)

loop_
_atom_type_symbol
_atom_type_description
_atom_type_scat_dispersion_real
_atom_type_scat_dispersion_imag
_atom_type_scat_source
C C 0.0137 0.0067 'International Tables Vol C Tables 4.2.6.8 and 6.1.1.4'
H H 0.0000 0.0000 'International Tables Vol C Tables 4.2.6.8 and 6.1.1.4'
N N 0.0241 0.0134 'International Tables Vol C Tables 4.2.6.8 and 6.1.1.4'
O O 0.0389 0.0241 'International Tables Vol C Tables 4.2.6.8 and 6.1.1.4'

loop_
_geom_angle_atom_site_label_1
_geom_angle_atom_site_label_2
_geom_angle_atom_site_label_3
_geom_angle
_geom_angle_site_symmetry_1
_geom_angle_site_symmetry_3
C03 O02 H02A 109.0(14) . .
C04 O05 H05A 107.6(13) . .
C02 O06 H06A 108.7(12) . .
H01A N01 H01B 115.6(18) . .
H01A N01 H01C 107.9(18) . .
H01B N01 H01C 112.5(19) . .
H01A N01 H01D 107.9(19) . .
H01B N01 H01D 106.3(19) . .
H01C N01 H01D 106.1(18) . .
O04 C01 O01 124.47(12) . .
O04 C01 C03 117.56(11) . .
O01 C01 C03 117.97(11) . .
O03 C02 O06 124.73(12) . .
O03 C02 C04 122.59(12) . .
O06 C02 C04 112.69(11) . .
O02 C03 C04 111.52(10) . .
O02 C03 C01 113.50(10) . .
C04 C03 C01 108.27(10) . .
O02 C03 H02B 107.3(11) . .
C04 C03 H02B 108.6(11) . .
C01 C03 H02B 107.5(11) . .
O05 C04 C02 110.26(10) . .
O05 C04 C03 109.85(10) . .
C02 C04 C03 109.66(10) . .
O05 C04 H04A 109.0(11) . .
C02 C04 H04A 109.5(11) . .
C03 C04 H04A 108.5(11) . .

loop_
_geom_bond_atom_site_label_1
_geom_bond_atom_site_label_2
_geom_bond_distance
_geom_bond_site_symmetry_2
O01 C01 1.2680(16) .
O02 C03 1.4146(16) .
O02 H02A 0.85(2) .
O03 C02 1.2198(17) .
O04 C01 1.2527(16) .
O05 C04 1.4232(15) .
O05 H05A 0.84(2) .
O06 C02 1.3155(16) .
O06 H06A 0.94(2) .
N01 H01A 0.88(2) .
N01 H01B 0.88(2) .
N01 H01C 0.88(2) .
N01 H01D 0.88(2) .
C01 C03 1.5387(17) .
C02 C04 1.5225(18) .
C03 C04 1.5367(17) .
C03 H02B 0.98(2) .
C04 H04A 0.96(2) .
